data_7101669
loop_
_publ_author_name
'Stallinger, Silvia'
'Reitsamer, Christian'
'Schuh, Walter'
'Kopacka, Holger'
'Wurst, Klaus'
'Peringer, Paul'

_publ_section_title
;
 Novel route to carbodiphosphoranes producing a new P,C,P pincer
 carbene ligand.
;
_journal_issue 5
_journal_name_full 'Chemical communications (Cambridge, England)'
_journal_page_first 510
_journal_page_last 512
_journal_paper_doi 10.1039/b609723e
_journal_year 2007
_chemical_formula_sum 'C56 H51.5 Cl6.5 P4'
_chemical_formula_weight 1078.78
_chemical_name_systematic
;
?
;
_space_group_IT_number 18
_symmetry_cell_setting orthorhombic
_symmetry_space_group_name_Hall 'P 2 2ab'
_symmetry_space_group_name_H-M 'P 21 21 2'
_atom_sites_solution_hydrogens geom
_atom_sites_solution_primary direct
_atom_sites_solution_secondary difmap
_audit_creation_method SHELXL-97
_cell_angle_alpha 90.00
_cell_angle_beta 90.00
_cell_angle_gamma 90.00
_cell_formula_units_Z 2
_cell_length_a 15.2377(6)
_cell_length_b 20.5124(7)
_cell_length_c 8.7621(4)
_cell_measurement_reflns_used 81370
_cell_measurement_temperature 233(2)
_cell_measurement_theta_max 24.0
_cell_measurement_theta_min 1.0
_cell_volume 2738.70(19)
_computing_data_collection COLLECT
_computing_data_reduction 'DENZO and SCALEPACK'
_computing_structure_refinement 'SHELXL-97 (Sheldrick, 1997)'
_computing_structure_solution 'SHELXS-97 (Sheldrick, 1990)'
_diffrn_ambient_temperature 233(2)
_diffrn_measured_fraction_theta_full 0.997
_diffrn_measured_fraction_theta_max 0.997
_diffrn_measurement_device_type 'Nonius KappaCCD'
_diffrn_measurement_method 'phi- and omega-scans'
_diffrn_radiation_monochromator graphite
_diffrn_radiation_source 'fine-focus sealed tube'
_diffrn_radiation_type MoK\a
_diffrn_radiation_wavelength 0.71073
_diffrn_reflns_av_R_equivalents 0.0685
_diffrn_reflns_av_sigmaI/netI 0.0489
_diffrn_reflns_limit_h_max 17
_diffrn_reflns_limit_h_min -17
_diffrn_reflns_limit_k_max 23
_diffrn_reflns_limit_k_min -23
_diffrn_reflns_limit_l_max 9
_diffrn_reflns_limit_l_min -10
_diffrn_reflns_number 15158
_diffrn_reflns_theta_full 24.00
_diffrn_reflns_theta_max 24.00
_diffrn_reflns_theta_min 1.66
_diffrn_standards_number 0
_exptl_absorpt_coefficient_mu 0.491
_exptl_absorpt_correction_type none
_exptl_crystal_colour colorless
_exptl_crystal_density_diffrn 1.308
_exptl_crystal_density_method 'not measured'
_exptl_crystal_description plate
_exptl_crystal_F_000 1116
_exptl_crystal_size_max 0.15
_exptl_crystal_size_mid 0.12
_exptl_crystal_size_min 0.04
_refine_diff_density_max 0.594
_refine_diff_density_min -0.267
_refine_diff_density_rms 0.047
_refine_ls_abs_structure_details 'Flack H D (1983), Acta Cryst. A39, 876-881'
_refine_ls_abs_structure_Flack 0.02(10)
_refine_ls_extinction_method none
_refine_ls_goodness_of_fit_ref 1.027
_refine_ls_hydrogen_treatment constr
_refine_ls_matrix_type full
_refine_ls_number_parameters 323
_refine_ls_number_reflns 4284
_refine_ls_number_restraints 13
_refine_ls_restrained_S_all 1.028
_refine_ls_R_factor_all 0.0596
_refine_ls_R_factor_gt 0.0498
_refine_ls_shift/su_max 0.011
_refine_ls_shift/su_mean 0.000
_refine_ls_structure_factor_coef Fsqd
_refine_ls_weighting_details 'calc w=1/[\s^2^(Fo^2^)+(0.0653P)^2^+1.3875P] where P=(Fo^2^+2Fc^2^)/3'
_refine_ls_weighting_scheme calc
_refine_ls_wR_factor_gt 0.1229
_refine_ls_wR_factor_ref 0.1283
_reflns_number_gt 3750
_reflns_number_total 4284
_reflns_threshold_expression >2sigma(I)
_cod_data_source_file b609723e.txt
_cod_data_source_block p148
_cod_original_sg_symbol_H-M P21212
_cod_original_formula_sum 'C56 H51.50 Cl6.50 P4'
_cod_database_code 7101669

loop_
_symmetry_equiv_pos_as_xyz
'x, y, z'
'-x, -y, z'
'-x+1/2, y+1/2, -z'
'x+1/2, -y+1/2, -z'

loop_
_atom_site_label
_atom_site_type_symbol
_atom_site_fract_x
_atom_site_fract_y
_atom_site_fract_z
_atom_site_U_iso_or_equiv
_atom_site_adp_type
_atom_site_occupancy
_atom_site_symmetry_multiplicity
_atom_site_calc_flag
_atom_site_refinement_flags
_atom_site_disorder_assembly
_atom_site_disorder_group
Cl1 Cl 0.97042(7) 1.15092(5) 0.69868(12) 0.0617(3) Uani 1 1 d . . .
P1 P 0.89723(6) 0.99554(4) 0.95014(10) 0.0411(2) Uani 1 1 d . . .
P2 P 0.75499(7) 1.07686(5) 1.10161(13) 0.0514(3) Uani 1 1 d . . .
C1 C 1.0000 1.0000 0.8485(5) 0.0403(11) Uani 1 2 d S . .
H1A H 0.9970 1.0383 0.7819 0.048 Uiso 0.50 1 calc P . .
H1B H 1.0030 0.9617 0.7819 0.048 Uiso 0.50 1 calc P . .
C2 C 0.8695(2) 1.07422(18) 1.0270(4) 0.0463(9) Uani 1 1 d . . .
H2A H 0.8763 1.1073 0.9471 0.056 Uiso 1 1 calc . . .
H2B H 0.9104 1.0849 1.1098 0.056 Uiso 1 1 calc . . .
C101 C 0.8162(2) 0.97498(17) 0.8114(5) 0.0446(8) Uani 1 1 d . . .
C102 C 0.7550(3) 0.92674(19) 0.8379(5) 0.0582(10) Uani 1 1 d . . .
H102 H 0.7571 0.9020 0.9281 0.070 Uiso 1 1 calc . . .
C103 C 0.6905(3) 0.9152(2) 0.7301(7) 0.0763(14) Uani 1 1 d . . .
H103 H 0.6482 0.8827 0.7476 0.092 Uiso 1 1 calc . . .
C104 C 0.6879(3) 0.9508(3) 0.5990(6) 0.0732(14) Uani 1 1 d . . .
H104 H 0.6442 0.9419 0.5262 0.088 Uiso 1 1 calc . . .
C105 C 0.7477(3) 0.9992(3) 0.5709(5) 0.0699(12) Uani 1 1 d . . .
H105 H 0.7440 1.0241 0.4811 0.084 Uiso 1 1 calc . . .
C106 C 0.8138(3) 1.0110(2) 0.6768(5) 0.0570(10) Uani 1 1 d . . .
H106 H 0.8565 1.0430 0.6575 0.068 Uiso 1 1 calc . . .
C107 C 0.9049(2) 0.93506(17) 1.0957(4) 0.0453(8) Uani 1 1 d . . .
C108 C 0.9183(3) 0.86978(18) 1.0525(5) 0.0516(9) Uani 1 1 d . . .
H108 H 0.9187 0.8581 0.9488 0.062 Uiso 1 1 calc . . .
C109 C 0.9310(3) 0.8227(2) 1.1647(5) 0.0619(11) Uani 1 1 d . . .
H109 H 0.9400 0.7790 1.1367 0.074 Uiso 1 1 calc . . .
C110 C 0.9306(3) 0.8397(2) 1.3161(6) 0.0663(12) Uani 1 1 d . . .
H110 H 0.9398 0.8077 1.3911 0.080 Uiso 1 1 calc . . .
C111 C 0.9165(3) 0.9039(2) 1.3589(5) 0.0665(12) Uani 1 1 d . . .
H111 H 0.9168 0.9154 1.4627 0.080 Uiso 1 1 calc . . .
C112 C 0.9023(3) 0.9505(2) 1.2495(4) 0.0595(11) Uani 1 1 d . . .
H112 H 0.8905 0.9936 1.2794 0.071 Uiso 1 1 calc . . .
C201 C 0.6907(3) 1.09858(19) 0.9350(5) 0.0556(10) Uani 1 1 d . . .
C202 C 0.6111(3) 1.0668(2) 0.9161(7) 0.0833(15) Uani 1 1 d . . .
H202 H 0.5940 1.0340 0.9850 0.100 Uiso 1 1 calc . . .
C203 C 0.5572(4) 1.0834(3) 0.7962(11) 0.119(2) Uani 1 1 d . . .
H203 H 0.5033 1.0618 0.7851 0.143 Uiso 1 1 calc . . .
C204 C 0.5792(5) 1.1295(3) 0.6950(9) 0.110(2) Uani 1 1 d . . .
H204 H 0.5409 1.1403 0.6149 0.132 Uiso 1 1 calc . . .
C205 C 0.6583(4) 1.1606(3) 0.7096(7) 0.0866(15) Uani 1 1 d . . .
H205 H 0.6747 1.1924 0.6379 0.104 Uiso 1 1 calc . . .
C206 C 0.7144(3) 1.1455(3) 0.8290(6) 0.0711(13) Uani 1 1 d . . .
H206 H 0.7685 1.1672 0.8381 0.085 Uiso 1 1 calc . . .
C207 C 0.7585(3) 1.15332(18) 1.2080(5) 0.0513(9) Uani 1 1 d . . .
C208 C 0.6942(3) 1.2004(2) 1.1920(6) 0.0694(12) Uani 1 1 d . . .
H208 H 0.6510 1.1956 1.1162 0.083 Uiso 1 1 calc . . .
C209 C 0.6928(4) 1.2547(2) 1.2870(6) 0.0755(14) Uani 1 1 d . . .
H209 H 0.6479 1.2858 1.2762 0.091 Uiso 1 1 calc . . .
C210 C 0.7552(4) 1.2632(2) 1.3942(6) 0.0744(13) Uani 1 1 d . . .
H210 H 0.7537 1.3002 1.4576 0.089 Uiso 1 1 calc . . .
C211 C 0.8215(4) 1.2176(2) 1.4113(6) 0.0751(13) Uani 1 1 d . . .
H211 H 0.8662 1.2242 1.4837 0.090 Uiso 1 1 calc . . .
C212 C 0.8215(3) 1.1629(2) 1.3220(5) 0.0649(12) Uani 1 1 d . . .
H212 H 0.8648 1.1309 1.3376 0.078 Uiso 1 1 calc . . .
C3 C 0.9012(5) 1.3029(3) 1.8129(8) 0.0763(17) Uani 0.75 1 d P A 1
H3 H 0.9134 1.2609 1.7612 0.092 Uiso 0.75 1 calc P B 1
Cl2 Cl 0.79396(15) 1.32499(14) 1.7772(3) 0.1218(9) Uani 0.75 1 d P A 1
Cl3 Cl 0.9162(3) 1.2934(2) 2.0029(3) 0.209(2) Uani 0.75 1 d P A 1
Cl4 Cl 0.9681(3) 1.3627(3) 1.7348(9) 0.231(3) Uani 0.75 1 d P A 1
C4 C 0.8989(14) 1.3539(9) 1.792(3) 0.102(7) Uiso 0.25 1 d PD C 2
C5 C 0.8750(11) 1.4185(9) 1.794(2) 0.080(5) Uiso 0.25 1 d PD C 2
H5 H 0.8177 1.4294 1.8246 0.096 Uiso 0.25 1 calc P D 2
C6 C 0.9320(15) 1.4687(9) 1.752(3) 0.115(9) Uiso 0.25 1 d PD . 2
H6 H 0.9169 1.5123 1.7721 0.138 Uiso 0.25 1 calc P E 2
C7 C 1.0116(14) 1.4540(10) 1.681(3) 0.106(7) Uiso 0.25 1 d PD . 2
H7 H 1.0477 1.4865 1.6385 0.128 Uiso 0.25 1 calc P F 2
C8 C 1.0343(15) 1.3882(11) 1.676(4) 0.130(10) Uiso 0.25 1 d PD C 2
H8 H 1.0888 1.3771 1.6331 0.157 Uiso 0.25 1 calc P G 2
C9 C 0.983(2) 1.3384(10) 1.731(6) 0.16(2) Uiso 0.25 1 d PD C 2
H9 H 1.0024 1.2950 1.7273 0.187 Uiso 0.25 1 calc P H 2
C10 C 0.839(2) 1.3002(14) 1.857(4) 0.121(10) Uiso 0.25 1 d PD C 2
H10A H 0.8653 1.2828 1.9493 0.181 Uiso 0.25 1 calc PR C 2
H10B H 0.8333 1.2655 1.7821 0.181 Uiso 0.25 1 calc PR C 2
H10C H 0.7821 1.3183 1.8797 0.181 Uiso 0.25 1 calc PR C 2

loop_
_atom_site_aniso_label
_atom_site_aniso_U_11
_atom_site_aniso_U_22
_atom_site_aniso_U_33
_atom_site_aniso_U_23
_atom_site_aniso_U_13
_atom_site_aniso_U_12
Cl1 0.0593(6) 0.0669(6) 0.0589(6) 0.0095(5) -0.0008(5) -0.0037(5)
P1 0.0338(5) 0.0444(5) 0.0451(5) 0.0002(4) 0.0008(4) 0.0033(4)
P2 0.0379(5) 0.0519(6) 0.0643(6) 0.0032(5) 0.0075(5) 0.0063(5)
C1 0.032(2) 0.048(3) 0.041(3) 0.000 0.000 0.004(2)
C2 0.0349(19) 0.0443(19) 0.060(2) -0.0057(18) 0.0026(17) 0.0007(16)
C101 0.0332(18) 0.050(2) 0.051(2) -0.0005(17) -0.0018(17) 0.0026(16)
C102 0.044(2) 0.052(2) 0.078(3) 0.0011(19) -0.004(2) 0.001(2)
C103 0.048(2) 0.075(3) 0.106(4) -0.007(3) -0.019(3) -0.009(2)
C104 0.045(3) 0.088(3) 0.086(4) -0.029(3) -0.023(2) 0.003(2)
C105 0.056(3) 0.097(3) 0.057(2) -0.005(3) -0.013(2) 0.009(3)
C106 0.044(2) 0.072(3) 0.054(2) 0.000(2) -0.0001(18) -0.004(2)
C107 0.0360(19) 0.050(2) 0.050(2) 0.0044(16) 0.0054(17) 0.0037(17)
C108 0.052(2) 0.047(2) 0.056(2) 0.0032(18) 0.0054(19) -0.0031(18)
C109 0.059(3) 0.049(2) 0.078(3) 0.004(2) 0.003(2) 0.0018(19)
C110 0.062(3) 0.065(3) 0.072(3) 0.022(2) 0.005(2) 0.000(2)
C111 0.075(3) 0.071(3) 0.053(2) 0.013(2) 0.000(2) 0.008(2)
C112 0.062(3) 0.063(2) 0.053(3) -0.0035(19) 0.002(2) 0.013(2)
C201 0.037(2) 0.054(2) 0.075(3) -0.002(2) -0.003(2) 0.0086(18)
C202 0.050(3) 0.076(3) 0.123(4) 0.014(3) -0.017(3) -0.005(3)
C203 0.068(4) 0.101(4) 0.189(7) 0.025(5) -0.056(4) -0.012(3)
C204 0.096(5) 0.101(4) 0.133(5) -0.005(4) -0.060(4) 0.025(4)
C205 0.094(4) 0.084(3) 0.081(3) 0.015(3) -0.004(3) 0.025(3)
C206 0.049(2) 0.085(3) 0.079(3) 0.016(3) -0.001(2) 0.007(2)
C207 0.050(2) 0.052(2) 0.051(2) 0.0030(18) 0.011(2) 0.0115(19)
C208 0.059(3) 0.079(3) 0.070(3) -0.005(3) 0.001(2) 0.025(2)
C209 0.090(4) 0.061(3) 0.075(3) 0.003(3) 0.013(3) 0.031(3)
C210 0.100(4) 0.053(3) 0.070(3) -0.005(2) 0.013(3) 0.010(3)
C211 0.081(3) 0.070(3) 0.074(3) -0.015(2) -0.002(3) 0.004(3)
C212 0.064(3) 0.067(3) 0.064(3) -0.004(2) 0.001(2) 0.026(2)
C3 0.070(4) 0.078(4) 0.081(4) -0.001(4) -0.010(4) 0.018(4)
Cl2 0.0744(12) 0.155(2) 0.1354(19) -0.0569(17) -0.0248(13) 0.0285(13)
Cl3 0.285(5) 0.251(4) 0.0901(16) -0.040(2) -0.050(2) 0.172(4)
Cl4 0.097(2) 0.208(4) 0.387(8) 0.125(5) 0.009(3) -0.013(3)

loop_
_atom_type_symbol
_atom_type_description
_atom_type_scat_dispersion_real
_atom_type_scat_dispersion_imag
_atom_type_scat_source
C C 0.0033 0.0016 'International Tables Vol C Tables 4.2.6.8 and 6.1.1.4'
H H 0.0000 0.0000 'International Tables Vol C Tables 4.2.6.8 and 6.1.1.4'
P P 0.1023 0.0942 'International Tables Vol C Tables 4.2.6.8 and 6.1.1.4'
Cl Cl 0.1484 0.1585 'International Tables Vol C Tables 4.2.6.8 and 6.1.1.4'

loop_
_geom_angle_atom_site_label_1
_geom_angle_atom_site_label_2
_geom_angle_atom_site_label_3
_geom_angle
_geom_angle_site_symmetry_1
_geom_angle_site_symmetry_3
C107 P1 C101 111.61(18) . .
C107 P1 C2 111.81(18) . .
C101 P1 C2 107.76(17) . .
C107 P1 C1 109.38(15) . .
C101 P1 C1 106.05(18) . .
C2 P1 C1 110.06(13) . .
C201 P2 C207 102.48(18) . .
C201 P2 C2 103.33(19) . .
C207 P2 C2 100.16(17) . .
P1 C1 P1 120.9(2) . 2_775
P1 C2 P2 112.14(19) . .
C102 C101 C106 120.3(4) . .
C102 C101 P1 121.5(3) . .
C106 C101 P1 118.1(3) . .
C101 C102 C103 119.2(4) . .
C104 C103 C102 120.4(4) . .
C103 C104 C105 121.3(4) . .
C104 C105 C106 119.2(4) . .
C105 C106 C101 119.5(4) . .
C112 C107 C108 118.9(3) . .
C112 C107 P1 122.4(3) . .
C108 C107 P1 118.6(3) . .
C109 C108 C107 119.4(4) . .
C110 C109 C108 120.4(4) . .
C109 C110 C111 120.3(4) . .
C112 C111 C110 119.9(4) . .
C111 C112 C107 121.1(4) . .
C206 C201 C202 118.4(4) . .
C206 C201 P2 124.7(3) . .
C202 C201 P2 116.9(4) . .
C203 C202 C201 119.8(5) . .
C204 C203 C202 122.1(5) . .
C203 C204 C205 119.2(5) . .
C204 C205 C206 120.6(5) . .
C205 C206 C201 120.0(5) . .
C208 C207 C212 117.5(4) . .
C208 C207 P2 121.8(3) . .
C212 C207 P2 120.3(3) . .
C207 C208 C209 120.6(5) . .
C210 C209 C208 120.7(4) . .
C209 C210 C211 120.1(4) . .
C212 C211 C210 119.5(5) . .
C211 C212 C207 121.5(4) . .
Cl3 C3 Cl2 109.7(5) . .
Cl3 C3 Cl4 113.0(6) . .
Cl2 C3 Cl4 107.4(4) . .
C5 C4 C9 117.3(13) . .
C5 C4 C10 122(2) . .
C9 C4 C10 121(2) . .
C4 C5 C6 122.8(13) . .
C5 C6 C7 119.9(13) . .
C5 C6 C7 168(2) . 2_785
C7 C6 C7 69.0(17) . 2_785
C8 C7 C6 115.9(13) . .
C8 C7 C6 135(2) . 2_785
C6 C7 C6 94(2) . 2_785
C8 C7 C7 175.9(19) . 2_785
C6 C7 C7 68.2(15) . 2_785
C6 C7 C7 42.8(8) 2_785 2_785
C9 C8 C7 124.6(14) . .
C8 C9 C4 118.6(14) . .

loop_
_geom_bond_atom_site_label_1
_geom_bond_atom_site_label_2
_geom_bond_distance
_geom_bond_site_symmetry_2
P1 C107 1.783(4) .
P1 C101 1.783(4) .
P1 C2 1.799(4) .
P1 C1 1.804(2) .
P2 C201 1.814(4) .
P2 C207 1.825(4) .
P2 C2 1.864(4) .
C1 P1 1.804(2) 2_775
C101 C102 1.380(5) .
C101 C106 1.392(6) .
C102 C103 1.383(6) .
C103 C104 1.361(8) .
C104 C105 1.370(7) .
C105 C106 1.391(6) .
C107 C112 1.385(6) .
C107 C108 1.407(5) .
C108 C109 1.392(6) .
C109 C110 1.371(7) .
C110 C111 1.385(7) .
C111 C112 1.371(6) .
C201 C206 1.386(6) .
C201 C202 1.386(6) .
C202 C203 1.376(9) .
C203 C204 1.338(10) .
C204 C205 1.370(8) .
C205 C206 1.386(7) .
C207 C208 1.383(6) .
C207 C212 1.399(6) .
C208 C209 1.391(7) .
C209 C210 1.348(8) .
C210 C211 1.385(7) .
C211 C212 1.368(6) .
C3 Cl3 1.692(8) .
C3 Cl2 1.724(7) .
C3 Cl4 1.736(9) .
C4 C5 1.375(15) .
C4 C9 1.421(17) .
C4 C10 1.536(18) .
C5 C6 1.395(16) .
C6 C7 1.398(16) .
C6 C7 1.91(3) 2_785
C7 C8 1.394(16) .
C7 C6 1.91(3) 2_785
C7 C7 1.92(4) 2_785
C8 C9 1.373(17) .
